data_1544337
loop_
_publ_author_name
'Li, Jin'
'Zhang, Qian'
'Yin, Jian'
'Yu, Changjiang'
'Cheng, Kai'
'Wei, Yun'
'Hao, Erhong'
'Jiao, Lijuan'

_publ_section_title
;
 Metal-Free and Versatile Synthetic Routes to Natural and Synthetic
 Prodiginines from Boron Dipyrrin.
;
_journal_issue 21
_journal_name_full 'Organic letters'
_journal_page_first 5696
_journal_page_last 5699
_journal_paper_doi 10.1021/acs.orglett.6b02924
_journal_volume 18
_journal_year 2016
_chemical_formula_sum 'C26 H36 B F2 N3 O'
_chemical_formula_weight 455.39
_chemical_name_systematic
; 
 ? 
;
_space_group_IT_number 2
_symmetry_cell_setting triclinic
_symmetry_space_group_name_Hall '-P 1'
_symmetry_space_group_name_H-M 'P -1'
_atom_sites_solution_hydrogens geom
_atom_sites_solution_primary direct
_atom_sites_solution_secondary difmap
_audit_creation_method SHELXL-97
_cell_angle_alpha 91.8130(10)
_cell_angle_beta 99.1980(10)
_cell_angle_gamma 102.1900(10)
_cell_formula_units_Z 2
_cell_length_a 7.5729(9)
_cell_length_b 10.5422(13)
_cell_length_c 16.273(2)
_cell_measurement_reflns_used 5301
_cell_measurement_temperature 293(2)
_cell_measurement_theta_max 27.51
_cell_measurement_theta_min 2.28
_cell_volume 1250.7(3)
_computing_cell_refinement 'Bruker SMART'
_computing_data_collection 'Bruker SMART'
_computing_data_reduction 'Bruker SAINT'
_computing_molecular_graphics 'Bruker SHELXTL'
_computing_publication_material 'Bruker SHELXTL'
_computing_structure_refinement 'SHELXL-97 (Sheldrick, 1997)'
_computing_structure_solution 'SHELXS-97 (Sheldrick, 1990)'
_diffrn_ambient_temperature 293(2)
_diffrn_measured_fraction_theta_full 0.972
_diffrn_measured_fraction_theta_max 0.972
_diffrn_measurement_device_type 'CCD area detector'
_diffrn_measurement_method 'phi and omega scans'
_diffrn_radiation_monochromator graphite
_diffrn_radiation_source 'fine-focus sealed tube'
_diffrn_radiation_type MoK\a
_diffrn_radiation_wavelength 0.71073
_diffrn_reflns_av_R_equivalents 0.0220
_diffrn_reflns_av_sigmaI/netI 0.0294
_diffrn_reflns_limit_h_max 9
_diffrn_reflns_limit_h_min -9
_diffrn_reflns_limit_k_max 13
_diffrn_reflns_limit_k_min -11
_diffrn_reflns_limit_l_max 21
_diffrn_reflns_limit_l_min -21
_diffrn_reflns_number 10939
_diffrn_reflns_theta_full 27.71
_diffrn_reflns_theta_max 27.71
_diffrn_reflns_theta_min 1.98
_exptl_absorpt_coefficient_mu 0.084
_exptl_absorpt_correction_T_max 0.9892
_exptl_absorpt_correction_T_min 0.9851
_exptl_absorpt_correction_type multi-scan
_exptl_crystal_colour colorless
_exptl_crystal_density_diffrn 1.209
_exptl_crystal_density_method 'not measured'
_exptl_crystal_description block
_exptl_crystal_F_000 488
_exptl_crystal_size_max 0.18
_exptl_crystal_size_mid 0.16
_exptl_crystal_size_min 0.13
_refine_diff_density_max 0.154
_refine_diff_density_min -0.142
_refine_diff_density_rms 0.026
_refine_ls_extinction_coef 0.0124(17)
_refine_ls_extinction_expression Fc^*^=kFc[1+0.001xFc^2^\l^3^/sin(2\q)]^-1/4^
_refine_ls_extinction_method SHELXL
_refine_ls_goodness_of_fit_ref 1.004
_refine_ls_hydrogen_treatment mixed
_refine_ls_matrix_type full
_refine_ls_number_parameters 301
_refine_ls_number_reflns 5699
_refine_ls_number_restraints 0
_refine_ls_restrained_S_all 1.004
_refine_ls_R_factor_all 0.0631
_refine_ls_R_factor_gt 0.0432
_refine_ls_shift/su_max 0.000
_refine_ls_shift/su_mean 0.000
_refine_ls_structure_factor_coef Fsqd
_refine_ls_weighting_details 'calc w=1/[\s^2^(Fo^2^)+(0.0473P)^2^+0.1997P] where P=(Fo^2^+2Fc^2^)/3'
_refine_ls_weighting_scheme calc
_refine_ls_wR_factor_gt 0.1099
_refine_ls_wR_factor_ref 0.1230
_reflns_number_gt 3995
_reflns_number_total 5699
_reflns_threshold_expression >2sigma(I)
_cod_data_source_file ol6b02924_si_002.cif
_cod_data_source_block 141208b_0m
_cod_depositor_comments
;
The following automatic conversions were performed:

'_symmetry_cell_setting' value 'Triclinic' changed to 'triclinic'
according to
/usr/data/users/saulius/crontab/automatic-downloads/rss-feeds/ACS/lib/dictionaries/cif_core.dic
dictionary named 'cif_core.dic' version 2.4.2 from 2011-04-26.

Automatic conversion script
Id: cif_fix_values 4268 2015-11-12 08:31:59Z antanas 

 Adding full bibliography for 1544337--1544338.cif.
;
_cod_original_sg_symbol_H-M P-1
_cod_database_code 1544337

loop_
_symmetry_equiv_pos_as_xyz
'x, y, z'
'-x, -y, -z'

loop_
_atom_site_label
_atom_site_type_symbol
_atom_site_fract_x
_atom_site_fract_y
_atom_site_fract_z
_atom_site_U_iso_or_equiv
_atom_site_adp_type
_atom_site_occupancy
_atom_site_symmetry_multiplicity
_atom_site_calc_flag
_atom_site_refinement_flags
B1 B -0.1887(2) -0.01595(16) 0.17540(10) 0.0561(4) Uani 1 1 d .
C1 C -0.3637(2) 0.35417(16) 0.10840(11) 0.0784(5) Uani 1 1 d .
H1 H -0.2760 0.4317 0.1199 0.094 Uiso 1 1 calc R
C2 C -0.5385(2) 0.34185(16) 0.06957(12) 0.0824(5) Uani 1 1 d .
H2 H -0.5929 0.4088 0.0499 0.099 Uiso 1 1 calc R
C3 C -0.6221(2) 0.21057(16) 0.06447(11) 0.0744(4) Uani 1 1 d .
H3 H -0.7427 0.1739 0.0403 0.089 Uiso 1 1 calc R
C4 C -0.49555(18) 0.14396(14) 0.10131(8) 0.0566(3) Uani 1 1 d .
C5 C -0.52315(17) 0.00632(13) 0.10842(8) 0.0534(3) Uani 1 1 d .
C6 C -0.69377(18) -0.07966(14) 0.07946(9) 0.0591(3) Uani 1 1 d .
H6 H -0.8011 -0.0569 0.0547 0.071 Uiso 1 1 calc R
C7 C -0.67173(19) -0.20151(14) 0.09456(9) 0.0590(3) Uani 1 1 d .
C8 C -0.48772(19) -0.19320(13) 0.13457(8) 0.0567(3) Uani 1 1 d .
C9 C -0.4022(2) -0.28756(14) 0.16430(9) 0.0634(4) Uani 1 1 d .
H9 H -0.4665 -0.3737 0.1572 0.076 Uiso 1 1 calc R
C10 C -0.2211(2) -0.25888(15) 0.20502(9) 0.0634(4) Uani 1 1 d .
C11 C -0.1105(2) -0.33685(17) 0.24396(11) 0.0781(5) Uani 1 1 d .
H11 H -0.1429 -0.4265 0.2469 0.094 Uiso 1 1 calc R
C12 C 0.0554(2) -0.25704(17) 0.27727(11) 0.0799(5) Uani 1 1 d .
H12 H 0.1553 -0.2836 0.3069 0.096 Uiso 1 1 calc R
C13 C 0.0490(2) -0.12994(15) 0.25935(9) 0.0633(4) Uani 1 1 d .
C14 C 0.1916(2) -0.00900(16) 0.28457(9) 0.0690(4) Uani 1 1 d .
H14A H 0.1438 0.0480 0.3190 0.083 Uiso 1 1 calc R
H14B H 0.2165 0.0352 0.2349 0.083 Uiso 1 1 calc R
C15 C 0.3713(2) -0.03160(17) 0.33262(10) 0.0723(4) Uani 1 1 d .
H15A H 0.3459 -0.0814 0.3801 0.087 Uiso 1 1 calc R
H15B H 0.4248 -0.0826 0.2968 0.087 Uiso 1 1 calc R
C16 C 0.5073(2) 0.09288(18) 0.36288(10) 0.0773(5) Uani 1 1 d .
H16A H 0.4511 0.1446 0.3970 0.093 Uiso 1 1 calc R
H16B H 0.5334 0.1413 0.3149 0.093 Uiso 1 1 calc R
C17 C 0.6880(2) 0.07721(18) 0.41322(10) 0.0758(4) Uani 1 1 d .
H17A H 0.6635 0.0288 0.4614 0.091 Uiso 1 1 calc R
H17B H 0.7469 0.0274 0.3792 0.091 Uiso 1 1 calc R
C18 C 0.8157(2) 0.20583(19) 0.44219(12) 0.0879(5) Uani 1 1 d .
H18A H 0.7566 0.2533 0.4776 0.106 Uiso 1 1 calc R
H18B H 0.8327 0.2553 0.3937 0.106 Uiso 1 1 calc R
C19 C 1.0032(2) 0.20085(18) 0.48963(11) 0.0807(5) Uani 1 1 d .
H19A H 0.9879 0.1489 0.5372 0.097 Uiso 1 1 calc R
H19B H 1.0667 0.1582 0.4537 0.097 Uiso 1 1 calc R
C20 C 1.1200(2) 0.33399(18) 0.52006(12) 0.0867(5) Uani 1 1 d .
H20A H 1.1343 0.3853 0.4722 0.104 Uiso 1 1 calc R
H20B H 1.0549 0.3765 0.5554 0.104 Uiso 1 1 calc R
C21 C 1.3085(2) 0.33464(17) 0.56827(12) 0.0815(5) Uani 1 1 d .
H21A H 1.3802 0.3027 0.5312 0.098 Uiso 1 1 calc R
H21B H 1.2961 0.2756 0.6126 0.098 Uiso 1 1 calc R
C22 C 1.4101(2) 0.46853(17) 0.60592(12) 0.0826(5) Uani 1 1 d .
H22A H 1.4267 0.5260 0.5611 0.099 Uiso 1 1 calc R
H22B H 1.3344 0.5019 0.6403 0.099 Uiso 1 1 calc R
C23 C 1.5954(2) 0.47300(17) 0.65833(12) 0.0808(5) Uani 1 1 d .
H23A H 1.6777 0.4530 0.6223 0.097 Uiso 1 1 calc R
H23B H 1.5823 0.4063 0.6980 0.097 Uiso 1 1 calc R
C24 C 1.6810(3) 0.60361(19) 0.70567(14) 0.0990(6) Uani 1 1 d .
H24A H 1.7003 0.6693 0.6657 0.119 Uiso 1 1 calc R
H24B H 1.5951 0.6259 0.7390 0.119 Uiso 1 1 calc R
C25 C 1.8605(3) 0.6079(2) 0.76209(17) 0.1246(9) Uani 1 1 d .
H25A H 1.8442 0.5413 0.8008 0.187 Uiso 1 1 calc R
H25B H 1.9018 0.6915 0.7923 0.187 Uiso 1 1 calc R
H25C H 1.9500 0.5938 0.7292 0.187 Uiso 1 1 calc R
C26 C -0.9705(2) -0.31242(18) 0.03818(12) 0.0832(5) Uani 1 1 d .
H26A H -1.0216 -0.2586 0.0723 0.125 Uiso 1 1 calc R
H26B H -1.0467 -0.3986 0.0303 0.125 Uiso 1 1 calc R
H26C H -0.9642 -0.2765 -0.0150 0.125 Uiso 1 1 calc R
F1 F -0.09751(11) 0.02572(9) 0.11013(5) 0.0754(3) Uani 1 1 d .
F2 F -0.15717(12) 0.08832(8) 0.23452(5) 0.0751(3) Uani 1 1 d .
N1 N -0.33739(17) 0.23509(12) 0.12770(8) 0.0701(3) Uani 1 1 d .
H1A H -0.2364 0.2191 0.1528 0.084 Uiso 1 1 calc R
N2 N -0.39807(14) -0.06153(11) 0.14166(7) 0.0540(3) Uani 1 1 d .
N3 N -0.12039(15) -0.13094(11) 0.21462(7) 0.0578(3) Uani 1 1 d .
O1 O -0.78958(14) -0.31787(10) 0.07855(7) 0.0728(3) Uani 1 1 d .

loop_
_atom_site_aniso_label
_atom_site_aniso_U_11
_atom_site_aniso_U_22
_atom_site_aniso_U_33
_atom_site_aniso_U_23
_atom_site_aniso_U_13
_atom_site_aniso_U_12
B1 0.0508(8) 0.0631(9) 0.0542(8) 0.0003(7) 0.0038(7) 0.0162(7)
C1 0.0806(11) 0.0567(9) 0.0943(12) 0.0042(8) 0.0083(9) 0.0118(8)
C2 0.0870(12) 0.0630(10) 0.0974(12) 0.0098(9) 0.0005(10) 0.0277(9)
C3 0.0632(9) 0.0675(10) 0.0906(11) 0.0054(8) -0.0016(8) 0.0209(8)
C4 0.0526(7) 0.0592(8) 0.0586(8) 0.0012(6) 0.0080(6) 0.0150(6)
C5 0.0491(7) 0.0610(8) 0.0525(7) 0.0005(6) 0.0091(6) 0.0174(6)
C6 0.0480(7) 0.0648(9) 0.0650(8) 0.0015(7) 0.0075(6) 0.0154(6)
C7 0.0515(7) 0.0609(8) 0.0638(8) -0.0016(6) 0.0128(6) 0.0092(6)
C8 0.0559(8) 0.0549(8) 0.0599(8) 0.0002(6) 0.0118(6) 0.0128(6)
C9 0.0651(9) 0.0581(8) 0.0682(9) 0.0013(7) 0.0117(7) 0.0160(7)
C10 0.0694(9) 0.0607(9) 0.0635(8) 0.0047(7) 0.0106(7) 0.0224(7)
C11 0.0857(11) 0.0682(10) 0.0828(11) 0.0073(8) 0.0028(9) 0.0307(9)
C12 0.0822(11) 0.0851(12) 0.0771(10) 0.0086(9) -0.0033(9) 0.0410(10)
C13 0.0619(8) 0.0768(10) 0.0544(8) 0.0001(7) 0.0032(6) 0.0276(7)
C14 0.0612(9) 0.0843(11) 0.0621(9) -0.0030(7) -0.0007(7) 0.0267(8)
C15 0.0644(9) 0.0924(12) 0.0613(9) 0.0014(8) -0.0005(7) 0.0286(8)
C16 0.0653(9) 0.0948(12) 0.0711(10) 0.0012(9) -0.0026(8) 0.0273(9)
C17 0.0642(9) 0.0956(12) 0.0657(9) 0.0054(8) -0.0018(7) 0.0231(9)
C18 0.0754(11) 0.0964(13) 0.0866(12) 0.0056(10) -0.0074(9) 0.0228(10)
C19 0.0674(10) 0.0921(12) 0.0779(11) 0.0016(9) -0.0007(8) 0.0175(9)
C20 0.0767(11) 0.0906(13) 0.0872(12) 0.0119(10) 0.0000(9) 0.0157(10)
C21 0.0686(10) 0.0847(12) 0.0868(11) 0.0041(9) 0.0047(9) 0.0137(9)
C22 0.0719(10) 0.0800(11) 0.0925(12) 0.0118(9) 0.0055(9) 0.0146(9)
C23 0.0701(10) 0.0728(11) 0.0954(12) 0.0158(9) 0.0048(9) 0.0123(8)
C24 0.0825(12) 0.0776(12) 0.1284(17) 0.0066(11) -0.0048(11) 0.0152(10)
C25 0.0916(15) 0.0926(15) 0.168(2) -0.0015(15) -0.0263(15) 0.0108(12)
C26 0.0517(8) 0.0830(12) 0.1070(13) -0.0065(10) 0.0075(8) 0.0034(8)
F1 0.0539(5) 0.1014(7) 0.0742(5) 0.0262(5) 0.0124(4) 0.0199(4)
F2 0.0735(5) 0.0678(5) 0.0775(6) -0.0122(4) -0.0117(4) 0.0223(4)
N1 0.0583(7) 0.0615(8) 0.0872(9) 0.0028(6) 0.0009(6) 0.0144(6)
N2 0.0507(6) 0.0557(6) 0.0566(6) 0.0008(5) 0.0080(5) 0.0154(5)
N3 0.0561(6) 0.0648(7) 0.0541(6) 0.0014(5) 0.0048(5) 0.0207(6)
O1 0.0580(6) 0.0624(6) 0.0932(8) -0.0006(5) 0.0091(5) 0.0065(5)

loop_
_atom_type_symbol
_atom_type_description
_atom_type_scat_dispersion_real
_atom_type_scat_dispersion_imag
_atom_type_scat_source
C C 0.0033 0.0016 'International Tables Vol C Tables 4.2.6.8 and 6.1.1.4'
H H 0.0000 0.0000 'International Tables Vol C Tables 4.2.6.8 and 6.1.1.4'
B B 0.0013 0.0007 'International Tables Vol C Tables 4.2.6.8 and 6.1.1.4'
N N 0.0061 0.0033 'International Tables Vol C Tables 4.2.6.8 and 6.1.1.4'
O O 0.0106 0.0060 'International Tables Vol C Tables 4.2.6.8 and 6.1.1.4'
F F 0.0171 0.0103 'International Tables Vol C Tables 4.2.6.8 and 6.1.1.4'

loop_
_geom_angle_atom_site_label_1
_geom_angle_atom_site_label_2
_geom_angle_atom_site_label_3
_geom_angle
F1 B1 F2 108.01(13)
F1 B1 N3 110.79(11)
F2 B1 N3 110.36(11)
F1 B1 N2 109.47(11)
F2 B1 N2 110.04(11)
N3 B1 N2 108.17(12)
C2 C1 N1 108.59(15)
C2 C1 H1 125.7
N1 C1 H1 125.7
C1 C2 C3 107.24(15)
C1 C2 H2 126.4
C3 C2 H2 126.4
C4 C3 C2 108.28(14)
C4 C3 H3 125.9
C2 C3 H3 125.9
N1 C4 C3 106.18(13)
N1 C4 C5 126.97(12)
C3 C4 C5 126.83(13)
N2 C5 C6 109.98(12)
N2 C5 C4 127.63(12)
C6 C5 C4 122.39(12)
C7 C6 C5 107.18(12)
C7 C6 H6 126.4
C5 C6 H6 126.4
O1 C7 C6 131.35(13)
O1 C7 C8 120.27(13)
C6 C7 C8 108.39(12)
C9 C8 N2 122.16(13)
C9 C8 C7 130.45(13)
N2 C8 C7 107.37(12)
C8 C9 C10 121.85(14)
C8 C9 H9 119.1
C10 C9 H9 119.1
C11 C10 C9 131.79(15)
C11 C10 N3 108.01(14)
C9 C10 N3 120.16(13)
C12 C11 C10 107.38(15)
C12 C11 H11 126.3
C10 C11 H11 126.3
C11 C12 C13 108.62(14)
C11 C12 H12 125.7
C13 C12 H12 125.7
N3 C13 C12 108.04(14)
N3 C13 C14 123.15(13)
C12 C13 C14 128.78(14)
C13 C14 C15 114.02(14)
C13 C14 H14A 108.7
C15 C14 H14A 108.7
C13 C14 H14B 108.7
C15 C14 H14B 108.7
H14A C14 H14B 107.6
C16 C15 C14 112.71(14)
C16 C15 H15A 109.0
C14 C15 H15A 109.0
C16 C15 H15B 109.0
C14 C15 H15B 109.0
H15A C15 H15B 107.8
C15 C16 C17 115.37(14)
C15 C16 H16A 108.4
C17 C16 H16A 108.4
C15 C16 H16B 108.4
C17 C16 H16B 108.4
H16A C16 H16B 107.5
C18 C17 C16 112.24(15)
C18 C17 H17A 109.2
C16 C17 H17A 109.2
C18 C17 H17B 109.2
C16 C17 H17B 109.2
H17A C17 H17B 107.9
C17 C18 C19 116.37(16)
C17 C18 H18A 108.2
C19 C18 H18A 108.2
C17 C18 H18B 108.2
C19 C18 H18B 108.2
H18A C18 H18B 107.3
C20 C19 C18 113.05(16)
C20 C19 H19A 109.0
C18 C19 H19A 109.0
C20 C19 H19B 109.0
C18 C19 H19B 109.0
H19A C19 H19B 107.8
C21 C20 C19 115.27(16)
C21 C20 H20A 108.5
C19 C20 H20A 108.5
C21 C20 H20B 108.5
C19 C20 H20B 108.5
H20A C20 H20B 107.5
C20 C21 C22 112.86(15)
C20 C21 H21A 109.0
C22 C21 H21A 109.0
C20 C21 H21B 109.0
C22 C21 H21B 109.0
H21A C21 H21B 107.8
C23 C22 C21 114.82(15)
C23 C22 H22A 108.6
C21 C22 H22A 108.6
C23 C22 H22B 108.6
C21 C22 H22B 108.6
H22A C22 H22B 107.5
C22 C23 C24 113.55(15)
C22 C23 H23A 108.9
C24 C23 H23A 108.9
C22 C23 H23B 108.9
C24 C23 H23B 108.9
H23A C23 H23B 107.7
C25 C24 C23 114.45(17)
C25 C24 H24A 108.6
C23 C24 H24A 108.6
C25 C24 H24B 108.6
C23 C24 H24B 108.6
H24A C24 H24B 107.6
C24 C25 H25A 109.5
C24 C25 H25B 109.5
H25A C25 H25B 109.5
C24 C25 H25C 109.5
H25A C25 H25C 109.5
H25B C25 H25C 109.5
O1 C26 H26A 109.5
O1 C26 H26B 109.5
H26A C26 H26B 109.5
O1 C26 H26C 109.5
H26A C26 H26C 109.5
H26B C26 H26C 109.5
C1 N1 C4 109.70(13)
C1 N1 H1A 125.2
C4 N1 H1A 125.2
C5 N2 C8 107.07(11)
C5 N2 B1 130.73(12)
C8 N2 B1 121.99(11)
C13 N3 C10 107.95(12)
C13 N3 B1 127.56(12)
C10 N3 B1 124.35(11)
C7 O1 C26 114.57(12)

loop_
_geom_bond_atom_site_label_1
_geom_bond_atom_site_label_2
_geom_bond_distance
B1 F1 1.3905(18)
B1 F2 1.3927(17)
B1 N3 1.5337(19)
B1 N2 1.5589(18)
C1 C2 1.351(2)
C1 N1 1.351(2)
C1 H1 0.9300
C2 C3 1.389(2)
C2 H2 0.9300
C3 C4 1.377(2)
C3 H3 0.9300
C4 N1 1.3658(18)
C4 C5 1.433(2)
C5 N2 1.3595(16)
C5 C6 1.4131(19)
C6 C7 1.355(2)
C6 H6 0.9300
C7 O1 1.3462(16)
C7 C8 1.4242(19)
C8 C9 1.3585(19)
C8 N2 1.4028(17)
C9 C10 1.390(2)
C9 H9 0.9300
C10 C11 1.390(2)
C10 N3 1.3925(19)
C11 C12 1.373(2)
C11 H11 0.9300
C12 C13 1.389(2)
C12 H12 0.9300
C13 N3 1.3676(17)
C13 C14 1.485(2)
C14 C15 1.5264(19)
C14 H14A 0.9700
C14 H14B 0.9700
C15 C16 1.500(2)
C15 H15A 0.9700
C15 H15B 0.9700
C16 C17 1.522(2)
C16 H16A 0.9700
C16 H16B 0.9700
C17 C18 1.502(2)
C17 H17A 0.9700
C17 H17B 0.9700
C18 C19 1.516(2)
C18 H18A 0.9700
C18 H18B 0.9700
C19 C20 1.513(2)
C19 H19A 0.9700
C19 H19B 0.9700
C20 C21 1.514(2)
C20 H20A 0.9700
C20 H20B 0.9700
C21 C22 1.515(2)
C21 H21A 0.9700
C21 H21B 0.9700
C22 C23 1.512(2)
C22 H22A 0.9700
C22 H22B 0.9700
C23 C24 1.519(2)
C23 H23A 0.9700
C23 H23B 0.9700
C24 C25 1.505(3)
C24 H24A 0.9700
C24 H24B 0.9700
C25 H25A 0.9600
C25 H25B 0.9600
C25 H25C 0.9600
C26 O1 1.4353(19)
C26 H26A 0.9600
C26 H26B 0.9600
C26 H26C 0.9600
N1 H1A 0.8600
